data_2311487
loop_
_publ_author_name
'Noland, Wayland E.'
'Rieger, Janel L.'
'Tu, Zoe H.'
'Tritch, Kenneth J.'

_publ_section_title
;
 A 2:1 co-crystal of 3,5-di-bromo-4-cyano-benzoic acid and anthracene.
;
_journal_coeditor_code LH5854
_journal_issue 'Pt 11'
_journal_name_full 'Acta crystallographica. Section E, Crystallographic communications'
_journal_page_first 1743
_journal_page_last 1746
_journal_paper_doi 10.1107/S2056989017014815
_journal_volume 73
_journal_year 2017
_chemical_formula_iupac 'C8 H3 Br2 N O2, 0.5C14 H10'
_chemical_formula_moiety 'C8 H3 Br2 N O2, 0.5(C14 H10)'
_chemical_formula_sum 'C15 H8 Br2 N O2'
_chemical_formula_weight 394.04
_chemical_name_common VII
_chemical_name_systematic
;
3,5-Dibromo-4-cyanobenzoic acid--anthracene (2/1)
;
_space_group_crystal_system triclinic
_space_group_IT_number 2
_space_group_name_Hall '-P 1'
_space_group_name_H-M_alt 'P -1'
_atom_sites_solution_hydrogens geom
_audit_creation_method SHELXL-2014/6
_cell_angle_alpha 115.356(3)
_cell_angle_beta 106.876(3)
_cell_angle_gamma 94.119(3)
_cell_formula_units_Z 2
_cell_length_a 8.8963(8)
_cell_length_b 9.4701(9)
_cell_length_c 9.5839(9)
_cell_measurement_reflns_used 2967
_cell_measurement_temperature 123(2)
_cell_measurement_theta_max 74.60
_cell_measurement_theta_min 5.31
_cell_volume 680.03(11)
_computing_cell_refinement
;
SAINT (Bruker, 2012)
;
_computing_data_collection
;
APEX2 (Bruker, 2012)
;
_computing_data_reduction
;
SAINT (Bruker, 2012)
;
_computing_molecular_graphics
;
Mercury (Macrae <i>et al.</i>, 2008)
;
_computing_publication_material
;
publCIF (Westrip, 2010)
;
_computing_structure_refinement
;
SHELXL2014 (Sheldrick, 2015b)
;
_computing_structure_solution
;
SHELXS97 (Sheldrick 2015a)
;
_diffrn_ambient_temperature 123(2)
_diffrn_measured_fraction_theta_full 0.992
_diffrn_measured_fraction_theta_max 0.988
_diffrn_measurement_device_type 'Bruker VENTURE PHOTON-1000'
_diffrn_measurement_method '\f and \w scans'
_diffrn_radiation_type CuK\a
_diffrn_radiation_wavelength 1.54178
_diffrn_reflns_av_R_equivalents 0.0349
_diffrn_reflns_limit_h_max 11
_diffrn_reflns_limit_h_min -11
_diffrn_reflns_limit_k_max 11
_diffrn_reflns_limit_k_min -11
_diffrn_reflns_limit_l_max 11
_diffrn_reflns_limit_l_min -11
_diffrn_reflns_number 9139
_diffrn_reflns_theta_full 67.679
_diffrn_reflns_theta_max 74.590
_diffrn_reflns_theta_min 5.307
_exptl_absorpt_coefficient_mu 7.569
_exptl_absorpt_correction_T_max 0.7538
_exptl_absorpt_correction_T_min 0.5094
_exptl_absorpt_correction_type multi-scan
_exptl_absorpt_process_details
;
(SADABS; Sheldrick, 1996)
;
_exptl_crystal_colour 'pale orange'
_exptl_crystal_density_diffrn 1.924
_exptl_crystal_description plate
_exptl_crystal_F_000 382
_exptl_crystal_size_max 0.180
_exptl_crystal_size_mid 0.090
_exptl_crystal_size_min 0.030
_refine_diff_density_max 0.397
_refine_diff_density_min -0.531
_refine_ls_extinction_method none
_refine_ls_goodness_of_fit_ref 1.055
_refine_ls_hydrogen_treatment constr
_refine_ls_matrix_type full
_refine_ls_number_parameters 182
_refine_ls_number_reflns 2745
_refine_ls_number_restraints 0
_refine_ls_restrained_S_all 1.055
_refine_ls_R_factor_all 0.0277
_refine_ls_R_factor_gt 0.0264
_refine_ls_shift/su_max 0.001
_refine_ls_shift/su_mean 0.000
_refine_ls_structure_factor_coef Fsqd
_refine_ls_weighting_details 'w=1/[\s^2^(Fo^2^)+(0.0369P)^2^+0.5603P] where P=(Fo^2^+2Fc^2^)/3'
_refine_ls_weighting_scheme calc
_refine_ls_wR_factor_gt 0.0668
_refine_ls_wR_factor_ref 0.0681
_reflns_number_gt 2607
_reflns_number_total 2745
_reflns_threshold_expression 'I > 2\s(I)'
_cod_data_source_file lh5854sup1.cif
_cod_data_source_block I
_cod_database_code 2311487
_shelx_space_group_comment
;
The symmetry employed for this shelxl refinement is uniquely defined
by the following loop, which should always be used as a source of
symmetry information in preference to the above space-group names.
They are only intended as comments.
;
_shelx_estimated_absorpt_t_min 0.343
_shelx_estimated_absorpt_t_max 0.805
_shelxl_version_number 2014/6

loop_
_space_group_symop_operation_xyz
'x, y, z'
'-x, -y, -z'

loop_
_atom_site_type_symbol
_atom_site_label
_atom_site_fract_x
_atom_site_fract_y
_atom_site_fract_z
_atom_site_U_iso_or_equiv
_atom_site_adp_type
_atom_site_calc_flag
_atom_site_occupancy
Br Br1 0.38562(3) 0.12356(3) 0.93908(3) 0.01483(9) Uani d 1
Br Br2 0.81803(2) 0.51847(3) 0.84679(3) 0.01686(9) Uani d 1
O O1 0.21809(18) 0.54610(19) 0.5615(2) 0.0154(3) Uani d 1
H H1A 0.1338 0.5671 0.5146 0.023 Uiso calc 1
O O2 0.04198(18) 0.38413(18) 0.5858(2) 0.0139(3) Uani d 1
N N1 0.8230(2) 0.2641(3) 1.0526(3) 0.0211(4) Uani d 1
C C1 0.1800(3) 0.4429(2) 0.6097(3) 0.0102(4) Uani d 1
C C2 0.3217(2) 0.4018(2) 0.7011(2) 0.0092(4) Uani d 1
C C3 0.2929(2) 0.2999(2) 0.7650(2) 0.0096(4) Uani d 1
H H3A 0.1859 0.2573 0.7495 0.011 Uiso calc 1
C C4 0.4229(3) 0.2615(2) 0.8516(2) 0.0100(4) Uani d 1
C C5 0.5815(2) 0.3249(2) 0.8767(2) 0.0102(4) Uani d 1
C C6 0.7162(3) 0.2888(3) 0.9728(3) 0.0135(4) Uani d 1
C C7 0.6057(3) 0.4265(3) 0.8107(3) 0.0116(4) Uani d 1
C C8 0.4777(3) 0.4647(2) 0.7223(2) 0.0103(4) Uani d 1
H H8A 0.4958 0.5328 0.6766 0.012 Uiso calc 1
C C9 0.4142(3) 0.8993(2) 0.5372(3) 0.0131(4) Uani d 1
H H9A 0.3562 0.8307 0.5622 0.016 Uiso calc 1
C C10 0.5827(3) 0.9268(2) 0.5908(3) 0.0126(4) Uani d 1
C C11 0.6714(3) 0.8552(3) 0.6831(3) 0.0179(5) Uani d 1
H H11A 0.6149 0.7875 0.7102 0.022 Uiso calc 1
C C12 0.8344(3) 0.8823(3) 0.7326(3) 0.0230(5) Uani d 1
H H12A 0.8912 0.8345 0.7947 0.028 Uiso calc 1
C C13 0.9206(3) 0.9822(3) 0.6915(3) 0.0247(5) Uani d 1
H H13A 1.0347 0.9989 0.7249 0.030 Uiso calc 1
C C14 0.8420(3) 1.0540(3) 0.6055(3) 0.0198(5) Uani d 1
H H14A 0.9019 1.1211 0.5803 0.024 Uiso calc 1
C C15 0.6700(3) 1.0296(2) 0.5522(3) 0.0121(4) Uani d 1

loop_
_atom_site_aniso_label
_atom_site_aniso_U_11
_atom_site_aniso_U_22
_atom_site_aniso_U_33
_atom_site_aniso_U_12
_atom_site_aniso_U_13
_atom_site_aniso_U_23
Br1 0.01625(14) 0.01597(13) 0.01776(14) 0.00482(9) 0.00336(10) 0.01426(10)
Br2 0.00653(13) 0.02493(15) 0.02190(14) 0.00266(9) 0.00341(10) 0.01464(11)
O1 0.0098(7) 0.0197(8) 0.0244(8) 0.0037(6) 0.0021(6) 0.0196(7)
O2 0.0079(7) 0.0163(7) 0.0211(8) 0.0027(6) 0.0017(6) 0.0141(6)
N1 0.0163(10) 0.0255(10) 0.0221(10) 0.0110(8) 0.0021(8) 0.0136(9)
C1 0.0104(10) 0.0099(9) 0.0095(9) 0.0028(7) 0.0010(7) 0.0053(7)
C2 0.0092(9) 0.0086(9) 0.0081(9) 0.0037(7) -0.0007(7) 0.0046(7)
C3 0.0084(9) 0.0091(9) 0.0107(9) 0.0020(7) 0.0014(7) 0.0054(7)
C4 0.0115(10) 0.0100(9) 0.0090(9) 0.0045(7) 0.0011(8) 0.0062(8)
C5 0.0080(9) 0.0111(9) 0.0082(9) 0.0045(7) -0.0005(7) 0.0035(8)
C6 0.0117(10) 0.0140(10) 0.0131(10) 0.0048(8) 0.0025(8) 0.0059(8)
C7 0.0088(9) 0.0128(9) 0.0112(9) 0.0016(7) 0.0028(8) 0.0044(8)
C8 0.0113(9) 0.0095(9) 0.0108(9) 0.0021(7) 0.0025(8) 0.0063(8)
C9 0.0162(10) 0.0082(9) 0.0148(10) 0.0001(8) 0.0070(8) 0.0047(8)
C10 0.0172(11) 0.0081(9) 0.0113(9) 0.0016(8) 0.0056(8) 0.0033(8)
C11 0.0245(12) 0.0125(10) 0.0156(10) 0.0033(9) 0.0049(9) 0.0069(9)
C12 0.0257(13) 0.0167(11) 0.0196(11) 0.0055(9) -0.0010(10) 0.0082(9)
C13 0.0135(11) 0.0222(12) 0.0276(13) 0.0018(9) 0.0007(9) 0.0071(10)
C14 0.0131(11) 0.0152(11) 0.0261(12) -0.0012(8) 0.0052(9) 0.0072(9)
C15 0.0138(10) 0.0073(9) 0.0131(9) 0.0000(7) 0.0057(8) 0.0027(8)

loop_
_atom_type_symbol
_atom_type_description
_atom_type_scat_dispersion_real
_atom_type_scat_dispersion_imag
_atom_type_scat_source
C C 0.0181 0.0091 'International Tables Vol C Tables 4.2.6.8 and 6.1.1.4'
H H 0.0000 0.0000 'International Tables Vol C Tables 4.2.6.8 and 6.1.1.4'
N N 0.0311 0.0180 'International Tables Vol C Tables 4.2.6.8 and 6.1.1.4'
O O 0.0492 0.0322 'International Tables Vol C Tables 4.2.6.8 and 6.1.1.4'
Br Br -0.6763 1.2805 'International Tables Vol C Tables 4.2.6.8 and 6.1.1.4'

loop_
_geom_angle_atom_site_label_1
_geom_angle_atom_site_label_2
_geom_angle_atom_site_label_3
_geom_angle_site_symmetry_1
_geom_angle
C1 O1 H1A . 109.5
O2 C1 O1 . 124.6(2)
O2 C1 C2 . 121.29(19)
O1 C1 C2 . 114.08(18)
C3 C2 C8 . 121.22(19)
C3 C2 C1 . 117.98(18)
C8 C2 C1 . 120.80(19)
C4 C3 C2 . 118.88(19)
C4 C3 H3A . 120.6
C2 C3 H3A . 120.6
C3 C4 C5 . 121.09(19)
C3 C4 Br1 . 119.34(16)
C5 C4 Br1 . 119.57(15)
C7 C5 C4 . 118.42(19)
C7 C5 C6 . 121.09(19)
C4 C5 C6 . 120.47(19)
N1 C6 C5 . 178.1(2)
C8 C7 C5 . 121.37(19)
C8 C7 Br2 . 119.04(16)
C5 C7 Br2 . 119.57(16)
C7 C8 C2 . 119.02(19)
C7 C8 H8A . 120.5
C2 C8 H8A . 120.5
C15 C9 C10 2_676 121.3(2)
C15 C9 H9A 2_676 119.4
C10 C9 H9A . 119.4
C9 C10 C11 . 122.1(2)
C9 C10 C15 . 119.3(2)
C11 C10 C15 . 118.6(2)
C12 C11 C10 . 121.2(2)
C12 C11 H11A . 119.4
C10 C11 H11A . 119.4
C11 C12 C13 . 120.0(2)
C11 C12 H12A . 120.0
C13 C12 H12A . 120.0
C14 C13 C12 . 121.0(2)
C14 C13 H13A . 119.5
C12 C13 H13A . 119.5
C13 C14 C15 . 120.7(2)
C13 C14 H14A . 119.7
C15 C14 H14A . 119.7
C9 C15 C10 2_676 119.5(2)
C9 C15 C14 2_676 122.1(2)
C10 C15 C14 . 118.5(2)

loop_
_geom_bond_atom_site_label_1
_geom_bond_atom_site_label_2
_geom_bond_site_symmetry_2
_geom_bond_distance
Br1 C4 . 1.886(2)
Br2 C7 . 1.890(2)
O1 C1 . 1.309(3)
O1 H1A . 0.8400
O2 C1 . 1.224(3)
N1 C6 . 1.142(3)
C1 C2 . 1.493(3)
C2 C3 . 1.390(3)
C2 C8 . 1.391(3)
C3 C4 . 1.386(3)
C3 H3A . 0.9500
C4 C5 . 1.402(3)
C5 C7 . 1.394(3)
C5 C6 . 1.446(3)
C7 C8 . 1.381(3)
C8 H8A . 0.9500
C9 C15 2_676 1.394(3)
C9 C10 . 1.400(3)
C9 H9A . 0.9500
C10 C11 . 1.432(3)
C10 C15 . 1.432(3)
C11 C12 . 1.356(4)
C11 H11A . 0.9500
C12 C13 . 1.423(4)
C12 H12A . 0.9500
C13 C14 . 1.359(4)
C13 H13A . 0.9500
C14 C15 . 1.433(3)
C14 H14A . 0.9500
C15 C9 2_676 1.394(3)

loop_
_geom_hbond_atom_site_label_D
_geom_hbond_atom_site_label_H
_geom_hbond_atom_site_label_A
_geom_hbond_site_symmetry_A
_geom_hbond_distance_DH
_geom_hbond_distance_HA
_geom_hbond_distance_DA
_geom_hbond_angle_DHA
O1 H1A O2 2_566 0.84 1.79 2.627(2) 178.4

loop_
_geom_torsion_atom_site_label_1
_geom_torsion_atom_site_label_2
_geom_torsion_atom_site_label_3
_geom_torsion_atom_site_label_4
_geom_torsion_site_symmetry_1
_geom_torsion_site_symmetry_4
_geom_torsion
O2 C1 C2 C3 . . -2.9(3)
O1 C1 C2 C3 . . 176.48(18)
O2 C1 C2 C8 . . 177.60(19)
O1 C1 C2 C8 . . -3.1(3)
C8 C2 C3 C4 . . 0.2(3)
C1 C2 C3 C4 . . -179.35(18)
C2 C3 C4 C5 . . 0.6(3)
C2 C3 C4 Br1 . . 179.97(14)
C3 C4 C5 C7 . . -0.7(3)
Br1 C4 C5 C7 . . 180.00(14)
C3 C4 C5 C6 . . 177.55(18)
Br1 C4 C5 C6 . . -1.8(3)
C4 C5 C7 C8 . . -0.1(3)
C6 C5 C7 C8 . . -178.35(19)
C4 C5 C7 Br2 . . 178.40(14)
C6 C5 C7 Br2 . . 0.2(3)
C5 C7 C8 C2 . . 1.0(3)
Br2 C7 C8 C2 . . -177.60(15)
C3 C2 C8 C7 . . -1.0(3)
C1 C2 C8 C7 . . 178.55(18)
C15 C9 C10 C11 2_676 . 179.81(19)
C15 C9 C10 C15 2_676 . -0.3(3)
C9 C10 C11 C12 . . 179.4(2)
C15 C10 C11 C12 . . -0.5(3)
C10 C11 C12 C13 . . -0.6(4)
C11 C12 C13 C14 . . 1.2(4)
C12 C13 C14 C15 . . -0.7(4)
C9 C10 C15 C9 . 2_676 0.3(3)
C11 C10 C15 C9 . 2_676 -179.81(19)
C9 C10 C15 C14 . . -178.88(19)
C11 C10 C15 C14 . . 1.0(3)
C13 C14 C15 C9 . 2_676 -179.6(2)
C13 C14 C15 C10 . . -0.4(3)
